data_2206023
loop_
_publ_author_name
'H\"oss, Patrick'
'Starkulla, Gundula'
'Schleid, Thomas'

_publ_section_title
;
 Lutetium(III) oxotellurate(IV), Lu~2~Te~4~O~11~
;
_journal_issue 6
_journal_name_full 'Acta Crystallographica Section E'
_journal_page_first i113
_journal_page_last i115
_journal_paper_doi 10.1107/S1600536805016090
_journal_volume 61
_journal_year 2005
_chemical_formula_iupac 'Lu2 Te4 O11'
_chemical_formula_moiety 'Lu2 O11 Te4'
_chemical_formula_sum 'Lu2 O11 Te4'
_chemical_formula_weight 1036.34
_chemical_name_common 'lutetium oxotellurate'
_chemical_name_systematic 'lutetium(III) oxotellurate(IV)'
_space_group_IT_number 15
_symmetry_cell_setting monoclinic
_symmetry_space_group_name_Hall '-C 2yc'
_symmetry_space_group_name_H-M 'C 1 2/c 1'
_atom_sites_solution_primary direct
_atom_sites_solution_secondary difmap
_audit_creation_method SHELXL-97
_cell_angle_alpha 90.00
_cell_angle_beta 106.202(7)
_cell_angle_gamma 90.00
_cell_formula_units_Z 4
_cell_length_a 12.2953(8)
_cell_length_b 5.0596(3)
_cell_length_c 15.9134(9)
_cell_measurement_reflns_used 3912
_cell_measurement_temperature 293(2)
_cell_measurement_theta_max 27.485
_cell_measurement_theta_min 1.018
_cell_volume 950.64(11)
_computing_cell_refinement 'SCALEPACK (Otwinowski & Minor, 1997)'
_computing_data_collection 'COLLECT (Nonius, 1998)'
_computing_data_reduction
;
SCALEPACK and DENZO (Otwinowski & Minor, 1997)
;
_computing_molecular_graphics 'DIAMOND (Brandenburg, 2005)'
_computing_publication_material SHELXL97
_computing_structure_refinement 'SHELXL97 (Sheldrick, 1997)'
_computing_structure_solution 'SHELXS97 (Sheldrick, 1997)'
_diffrn_ambient_temperature 293(2)
_diffrn_detector_area_resol_mean 9
_diffrn_measured_fraction_theta_full 0.998
_diffrn_measured_fraction_theta_max 0.998
_diffrn_measurement_device_type 'Nonius KappaCCD'
_diffrn_measurement_method '\f and \w'
_diffrn_radiation_monochromator graphite
_diffrn_radiation_source 'fine-focus sealed tube'
_diffrn_radiation_type MoK\a
_diffrn_radiation_wavelength 0.71069
_diffrn_reflns_av_R_equivalents 0.0963
_diffrn_reflns_av_sigmaI/netI 0.0461
_diffrn_reflns_limit_h_max 16
_diffrn_reflns_limit_h_min -16
_diffrn_reflns_limit_k_max 6
_diffrn_reflns_limit_k_min -6
_diffrn_reflns_limit_l_max 20
_diffrn_reflns_limit_l_min -20
_diffrn_reflns_number 10819
_diffrn_reflns_theta_full 27.57
_diffrn_reflns_theta_max 27.57
_diffrn_reflns_theta_min 2.67
_diffrn_standards_decay_% 0
_diffrn_standards_interval_time 0
_diffrn_standards_number 0
_exptl_absorpt_coefficient_mu 32.735
_exptl_absorpt_correction_T_max 0.5394
_exptl_absorpt_correction_T_min 0.3202
_exptl_absorpt_correction_type numerical
_exptl_absorpt_process_details '(X-SHAPE; Stoe & Cie, 1998)'
_exptl_crystal_colour colourless
_exptl_crystal_density_diffrn 7.241
_exptl_crystal_density_method 'not measured'
_exptl_crystal_description spheroid
_exptl_crystal_F_000 1752
_exptl_crystal_size_max 0.040
_exptl_crystal_size_mid 0.030
_exptl_crystal_size_min 0.019
_exptl_crystal_size_rad 0.018
_refine_diff_density_max 1.859
_refine_diff_density_min -1.382
_refine_ls_extinction_coef 0.00360(11)
_refine_ls_extinction_expression Fc^*^=kFc[1+0.001xFc^2^\l^3^/sin(2\q)]^-1/4^
_refine_ls_extinction_method SHELXL97
_refine_ls_goodness_of_fit_ref 1.001
_refine_ls_matrix_type full
_refine_ls_number_parameters 79
_refine_ls_number_reflns 1108
_refine_ls_number_restraints 0
_refine_ls_restrained_S_all 1.001
_refine_ls_R_factor_all 0.0618
_refine_ls_R_factor_gt 0.0336
_refine_ls_shift/su_max 0.001
_refine_ls_shift/su_mean 0.000
_refine_ls_structure_factor_coef Fsqd
_refine_ls_weighting_details 'w = 1/[\s^2^(Fo^2^)+(0.0272P)^2^] where P = (Fo^2^+2Fc^2^)/3'
_refine_ls_weighting_scheme calc
_refine_ls_wR_factor_gt 0.0643
_refine_ls_wR_factor_ref 0.0739
_reflns_number_gt 791
_reflns_number_total 1108
_reflns_threshold_expression I>2\s(I)
_cod_data_source_file mg6036.cif
_cod_data_source_block I
_cod_original_cell_volume 950.64(10)
_cod_original_sg_symbol_H-M 'C 2/c'
_cod_database_code 2206023
_cod_database_fobs_code 2206023

loop_
_symmetry_equiv_pos_as_xyz
'x, y, z'
'-x, y, -z+1/2'
'x+1/2, y+1/2, z'
'-x+1/2, y+1/2, -z+1/2'
'-x, -y, -z'
'x, -y, z-1/2'
'-x+1/2, -y+1/2, -z'
'x+1/2, -y+1/2, z-1/2'

loop_
_atom_site_label
_atom_site_fract_x
_atom_site_fract_y
_atom_site_fract_z
_atom_site_U_iso_or_equiv
_atom_site_adp_type
_atom_site_calc_flag
_atom_site_refinement_flags
_atom_site_occupancy
_atom_site_type_symbol
Lu 0.11947(4) 0.25158(8) 0.03650(3) 0.01016(19) Uani d . 1 Lu
Te1 0.12680(5) 0.27753(16) 0.37376(4) 0.0092(2) Uani d . 1 Te
Te2 0.12238(6) 0.72315(17) 0.19938(5) 0.0103(2) Uani d . 1 Te
O1 0.2506(6) 0.0593(13) 0.3708(5) 0.0132(16) Uani d . 1 O
O2 0.2058(6) 0.5491(13) 0.4468(5) 0.0136(16) Uani d . 1 O
O3 0.0700(6) 0.1034(13) 0.4563(5) 0.0155(16) Uani d . 1 O
O4 0.4759(6) 0.0809(13) 0.4059(5) 0.0134(16) Uani d . 1 O
O5 0.3522(6) 0.5610(13) 0.3336(5) 0.0146(16) Uani d . 1 O
O6 0.0000 0.863(2) 0.2500 0.020(2) Uani d S 1 O

loop_
_atom_site_aniso_label
_atom_site_aniso_U_11
_atom_site_aniso_U_22
_atom_site_aniso_U_33
_atom_site_aniso_U_12
_atom_site_aniso_U_13
_atom_site_aniso_U_23
Lu 0.0104(3) 0.0107(3) 0.0096(3) 0.0002(2) 0.00312(18) 0.0003(2)
Te1 0.0089(4) 0.0103(4) 0.0086(4) 0.0000(3) 0.0026(3) -0.0008(3)
Te2 0.0108(4) 0.0112(4) 0.0089(4) -0.0003(2) 0.0027(3) 0.0020(3)
O1 0.013(4) 0.013(4) 0.015(4) -0.001(3) 0.006(3) 0.005(3)
O2 0.014(4) 0.015(4) 0.015(4) -0.001(3) 0.008(3) -0.001(3)
O3 0.021(4) 0.014(4) 0.010(4) 0.002(3) 0.002(3) 0.002(3)
O4 0.012(4) 0.011(4) 0.014(4) -0.001(3) -0.002(3) -0.001(3)
O5 0.026(4) 0.011(3) 0.010(4) 0.006(3) 0.010(3) 0.005(3)
O6 0.018(6) 0.025(6) 0.021(7) 0.000 0.013(5) 0.000

loop_
_atom_type_symbol
_atom_type_description
_atom_type_scat_dispersion_real
_atom_type_scat_dispersion_imag
_atom_type_scat_source
Lu Lu -0.4720 5.8584 'International Tables Vol C Tables 4.2.6.8 and 6.1.1.4'
Te Te -0.5308 1.6751 'International Tables Vol C Tables 4.2.6.8 and 6.1.1.4'
O O 0.0106 0.0060 'International Tables Vol C Tables 4.2.6.8 and 6.1.1.4'

loop_
_geom_angle_atom_site_label_1
_geom_angle_atom_site_label_2
_geom_angle_atom_site_label_3
_geom_angle_site_symmetry_1
_geom_angle_site_symmetry_3
_geom_angle
_geom_angle_publ_flag
O3 Lu O5 6 4_545 97.6(3) ?
O3 Lu O2 6 6_565 95.8(3) ?
O5 Lu O2 4_545 6_565 144.0(3) ?
O3 Lu O2 6 4_545 78.6(3) ?
O5 Lu O2 4_545 4_545 78.6(2) ?
O2 Lu O2 6_565 4_545 71.6(3) ?
O3 Lu O4 6 4 135.8(2) ?
O5 Lu O4 4_545 4 84.9(2) ?
O2 Lu O4 6_565 4 107.7(2) ?
O2 Lu O4 4_545 4 143.9(2) ?
O3 Lu O1 6 4 156.0(3) ?
O5 Lu O1 4_545 4 78.8(2) ?
O2 Lu O1 6_565 4 75.5(2) ?
O2 Lu O1 4_545 4 77.4(2) ?
O4 Lu O1 4 4 67.9(2) ?
O3 Lu O4 6 8_455 76.9(2) ?
O5 Lu O4 4_545 8_455 145.3(2) ?
O2 Lu O4 6_565 8_455 70.4(2) ?
O2 Lu O4 4_545 8_455 131.8(2) ?
O4 Lu O4 4 8_455 76.7(3) ?
O1 Lu O4 4 8_455 119.2(2) ?
O3 Lu O3 6 2 70.5(3) ?
O5 Lu O3 4_545 2 74.4(2) ?
O2 Lu O3 6_565 2 141.6(2) ?
O2 Lu O3 4_545 2 135.3(2) ?
O4 Lu O3 4 2 67.7(2) ?
O1 Lu O3 4 2 129.5(2) ?
O4 Lu O3 8_455 2 71.5(2) ?
O3 Lu Te2 6 . 158.54(19) ?
O5 Lu Te2 4_545 . 69.00(17) ?
O2 Lu Te2 6_565 . 104.77(17) ?
O2 Lu Te2 4_545 . 113.29(17) ?
O4 Lu Te2 4 . 30.70(16) ?
O1 Lu Te2 4 . 40.84(16) ?
O4 Lu Te2 8_455 . 104.19(16) ?
O3 Lu Te2 2 . 89.28(16) ?
O3 Lu Te1 6 6_565 100.68(19) ?
O5 Lu Te1 4_545 6_565 160.92(17) ?
O2 Lu Te1 6_565 6_565 28.11(17) ?
O2 Lu Te1 4_545 6_565 99.73(17) ?
O4 Lu Te1 4 6_565 85.76(17) ?
O1 Lu Te1 4 6_565 82.28(17) ?
O4 Lu Te1 8_455 6_565 46.49(16) ?
O3 Lu Te1 2 6_565 116.97(17) ?
Te2 Lu Te1 . 6_565 94.907(18) ?
O3 Lu Lu 6 7 86.44(19) ?
O5 Lu Lu 4_545 7 111.43(19) ?
O2 Lu Lu 6_565 7 36.58(17) ?
O2 Lu Lu 4_545 7 35.06(16) ?
O4 Lu Lu 4 7 133.73(16) ?
O1 Lu Lu 4 7 73.23(16) ?
O4 Lu Lu 8_455 7 102.45(17) ?
O3 Lu Lu 2 7 156.94(16) ?
Te2 Lu Lu . 7 113.74(2) ?
Te1 Lu Lu 6_565 7 64.681(15) ?
O3 Lu Lu 6 5_565 107.42(19) ?
O5 Lu Lu 4_545 5_565 118.71(18) ?
O2 Lu Lu 6_565 5_565 88.33(17) ?
O2 Lu Lu 4_545 5_565 159.70(16) ?
O4 Lu Lu 4 5_565 39.33(17) ?
O1 Lu Lu 4 5_565 94.79(16) ?
O4 Lu Lu 8_455 5_565 37.33(16) ?
O3 Lu Lu 2 5_565 63.74(16) ?
Te2 Lu Lu . 5_565 67.902(17) ?
Te1 Lu Lu 6_565 5_565 60.361(17) ?
Lu Lu Lu 7 5_565 124.84(2) ?
O3 Te1 O2 . . 98.1(3) ?
O3 Te1 O1 . . 101.7(3) ?
O2 Te1 O1 . . 99.2(3) ?
O3 Te1 Lu . 6_566 73.3(2) ?
O1 Te1 Lu . 6_566 126.6(2) ?
O5 Te2 O4 4 4 102.5(3) ?
O5 Te2 O6 4 . 89.6(3) ?
O4 Te2 O6 4 . 97.0(2) ?
O5 Te2 O1 4 4 90.2(3) ?
O4 Te2 O1 4 4 77.8(3) ?
O6 Te2 O1 . 4 174.65(18) ?
O5 Te2 Lu 4 . 112.8(2) ?
O6 Te2 Lu . . 132.52(18) ?
Te1 O1 Te2 . 4_545 117.3(3) ?
Te1 O1 Lu . 4_545 139.5(4) ?
Te2 O1 Lu 4_545 4_545 96.1(2) ?
Te1 O2 Lu . 6_566 117.8(3) ?
Te1 O2 Lu . 4 133.8(3) ?
Lu O2 Lu 6_566 4 108.4(3) ?
Te1 O3 Lu . 6_556 134.3(4) ?
Te1 O3 Lu . 2 115.4(3) ?
Lu O3 Lu 6_556 2 109.5(3) ?
Te2 O4 Lu 4_545 4_545 110.1(3) ?
Te2 O4 Lu 4_545 8_556 137.4(3) ?
Lu O4 Lu 4_545 8_556 103.3(3) ?
Te2 O5 Lu 4_545 4 132.4(4) ?
Te2 O6 Te2 2 . 138.9(5) y

loop_
_geom_bond_atom_site_label_1
_geom_bond_atom_site_label_2
_geom_bond_site_symmetry_2
_geom_bond_distance
_geom_bond_publ_flag
Lu O3 6 2.189(7) y
Lu O5 4_545 2.218(7) y
Lu O2 6_565 2.243(7) y
Lu O2 4_545 2.327(7) y
Lu O4 4 2.365(7) y
Lu O1 4 2.416(7) y
Lu O4 8_455 2.471(7) y
Lu O3 2 2.480(7) y
Lu Te2 . 3.5157(10) ?
Lu Te1 6_565 3.5386(9) ?
Lu Lu 7 3.7058(9) ?
Lu Lu 5_565 3.7942(9) ?
Te1 O3 . 1.871(7) y
Te1 O2 . 1.885(7) y
Te1 O1 . 1.892(7) y
Te1 O4 3_455 2.567(7) y
Te1 Lu 6_566 3.5385(9) ?
Te2 O5 4 1.841(7) y
Te2 O4 4 1.912(7) y
Te2 O6 . 2.023(4) y
Te2 O1 4 2.312(7) y
O1 Te2 4_545 2.312(7) ?
O1 Lu 4_545 2.416(7) ?
O2 Lu 6_566 2.243(7) ?
O2 Lu 4 2.327(7) ?
O3 Lu 6_556 2.189(7) ?
O3 Lu 2 2.480(7) ?
O4 Te2 4_545 1.912(7) ?
O4 Lu 4_545 2.365(7) ?
O4 Lu 8_556 2.471(7) ?
O5 Te2 4_545 1.841(7) ?
O5 Lu 4 2.218(7) ?
O6 Te2 2 2.023(4) ?
